data_4329571
loop_
_publ_author_name
'Sabrina M. Huber'
'Martin S. Seyfried'
'Anthony Linden'
'Nathan W. Luedtke'

_publ_section_title
;
 Excitonic Luminescence of Hemiporphyrazines
;
_journal_name_full 'Inorganic Chemistry'
_journal_page_first 7032
_journal_page_last 7038
_journal_paper_doi 10.1021/ic2017566
_journal_volume 51
_journal_year 2012
_chemical_formula_moiety 'C28 H24 N8 O2 Zn 2+, 2(C F3 O3 S -)'
_chemical_formula_sum 'C30 H24 F6 N8 O8 S2 Zn'
_chemical_formula_weight 868.06
_chemical_name_systematic
; 
 ? 
;
_space_group_IT_number 2
_symmetry_cell_setting triclinic
_symmetry_Int_Tables_number 2
_symmetry_space_group_name_Hall '-P 1'
_symmetry_space_group_name_H-M 'P -1'
_atom_sites_solution_hydrogens mixed
_atom_sites_solution_primary direct
_atom_sites_solution_secondary difmap
_audit_creation_date 10-08-25
_audit_creation_method SHELXL-97
_cell_angle_alpha 117.121(3)
_cell_angle_beta 95.376(2)
_cell_angle_gamma 106.102(5)
_cell_formula_units_Z 1
_cell_length_a 8.2520(2)
_cell_length_b 10.8769(4)
_cell_length_c 11.4996(5)
_cell_measurement_reflns_used 9487
_cell_measurement_temperature 160(1)
_cell_measurement_theta_max 28.2885
_cell_measurement_theta_min 2.7920
_cell_volume 852.89(7)
_computing_cell_refinement
;
CrysAlisPro, Oxford Diffraction Ltd.,
Version 1.171.34.36 (release 02-08-2010 CrysAlis171 .NET)
(compiled Aug  2 2010,13:00:58)
;
_computing_data_collection
;
CrysAlisPro, Oxford Diffraction Ltd.,
Version 1.171.34.36 (release 02-08-2010 CrysAlis171 .NET)
(compiled Aug  2 2010,13:00:58)
;
_computing_data_reduction
;
CrysAlisPro, Oxford Diffraction Ltd.,
Version 1.171.34.36 (release 02-08-2010 CrysAlis171 .NET)
(compiled Aug  2 2010,13:00:58)
;
_computing_molecular_graphics 'ORTEPII (Johnson, 1976)'
_computing_publication_material 'SHELXL97 and PLATON (Spek, 2006)'
_computing_structure_refinement 'SHELXL97 (Sheldrick, 1997)'
_computing_structure_solution 'SHELXS97 (Sheldrick, 1997)'
_diffrn_ambient_temperature 160(1)
_diffrn_detector 'Atlas CCD camera on \k goniostat'
_diffrn_detector_area_resol_mean 10.3801
_diffrn_measured_fraction_theta_full 0.970
_diffrn_measured_fraction_theta_max 0.887
_diffrn_measurement_device_type 'Oxford Diffraction SuperNova, dual radiation diffractometer'
_diffrn_measurement_method '\w scans with \k offsets'
_diffrn_radiation_monochromator mirror
_diffrn_radiation_source 'SuperNova (Mo) x-ray Source'
_diffrn_radiation_type 'Mo K\a'
_diffrn_radiation_wavelength 0.71073
_diffrn_reflns_av_R_equivalents 0.0185
_diffrn_reflns_av_sigmaI/netI 0.0181
_diffrn_reflns_limit_h_max 10
_diffrn_reflns_limit_h_min -10
_diffrn_reflns_limit_k_max 14
_diffrn_reflns_limit_k_min -14
_diffrn_reflns_limit_l_max 13
_diffrn_reflns_limit_l_min -14
_diffrn_reflns_number 13290
_diffrn_reflns_theta_full 25.00
_diffrn_reflns_theta_max 28.35
_diffrn_reflns_theta_min 2.80
_diffrn_standards_decay_% 0
_diffrn_standards_number 0
_exptl_absorpt_coefficient_mu 0.939
_exptl_absorpt_correction_T_max 1.00000
_exptl_absorpt_correction_T_min 0.91599
_exptl_absorpt_correction_type multi-scan
_exptl_absorpt_process_details
;
CrysAlisPro, Oxford Diffraction Ltd.,
Version 1.171.34.36 (release 02-08-2010 CrysAlis171 .NET)
(compiled Aug  2 2010,13:00:58)
empirical absorption correction using spherical harmonics,
 implemented in SCALE3 ABSPACK scaling algorithm.
;
_exptl_crystal_colour red
_exptl_crystal_density_diffrn 1.690
_exptl_crystal_description prism
_exptl_crystal_F_000 440
_exptl_crystal_size_max 0.25
_exptl_crystal_size_mid 0.22
_exptl_crystal_size_min 0.20
_refine_diff_density_max 0.390
_refine_diff_density_min -0.355
_refine_diff_density_rms 0.053
_refine_ls_extinction_coef 0.0044(10)
_refine_ls_extinction_expression Fc^*^=kFc[1+0.001xFc^2^\l^3^/sin(2\q)]^-1/4^
_refine_ls_extinction_method SHELXL
_refine_ls_goodness_of_fit_ref 1.059
_refine_ls_hydrogen_treatment mixed
_refine_ls_matrix_type full
_refine_ls_number_parameters 260
_refine_ls_number_reflns 3780
_refine_ls_number_restraints 0
_refine_ls_restrained_S_all 1.059
_refine_ls_R_factor_all 0.0294
_refine_ls_R_factor_gt 0.0267
_refine_ls_shift/su_max 0.001
_refine_ls_shift/su_mean 0.000
_refine_ls_structure_factor_coef Fsqd
_refine_ls_weighting_details 'w=1/[\s^2^(Fo^2^)+(0.0318P)^2^+0.5460P] where P=(Fo^2^+2Fc^2^)/3'
_refine_ls_weighting_scheme calc
_refine_ls_wR_factor_gt 0.0688
_refine_ls_wR_factor_ref 0.0703
_reflns_number_gt 3518
_reflns_number_total 3780
_reflns_threshold_expression 'I > 2\s(I)'
_cod_data_source_file ic2017566_si_003.cif
_cod_data_source_block LK1001a
_cod_depositor_comments
;
The following automatic conversions were performed:

'_atom_sites_solution_hydrogens' value 'geom & difmap' was changed to
'mixed'.

Automatic conversion script
Id: cif_fix_values 6452 2018-10-05 10:23:21Z andrius 
;
_cod_original_cell_volume 852.88(5)
_cod_original_sg_symbol_H-M 'P -1 '
_cod_database_code 4329571

loop_
_symmetry_equiv_pos_as_xyz
'x, y, z'
'-x, -y, -z'

loop_
_atom_site_label
_atom_site_type_symbol
_atom_site_fract_x
_atom_site_fract_y
_atom_site_fract_z
_atom_site_U_iso_or_equiv
_atom_site_adp_type
_atom_site_occupancy
_atom_site_symmetry_multiplicity
_atom_site_calc_flag
_atom_site_refinement_flags
Zn1 Zn 0.5000 0.0000 0.5000 0.01667(8) Uani 1 2 d S
S1 S 0.75169(5) 0.26751(4) 0.23558(4) 0.02041(10) Uani 1 1 d .
F1 F 0.5328(2) 0.38263(17) 0.35194(16) 0.0625(4) Uani 1 1 d .
F2 F 0.8010(2) 0.52508(15) 0.44278(14) 0.0690(5) Uani 1 1 d .
F3 F 0.6677(2) 0.48877(15) 0.25324(16) 0.0619(4) Uani 1 1 d .
O1 O 0.70377(16) 0.21708(13) 0.56115(12) 0.0243(3) Uani 1 1 d .
H1 H 0.729(3) 0.222(3) 0.497(3) 0.042(7) Uiso 1 1 d .
O2 O 0.61209(16) 0.17108(14) 0.11290(11) 0.0280(3) Uani 1 1 d .
O3 O 0.91699(18) 0.32809(18) 0.21608(16) 0.0446(4) Uani 1 1 d .
O4 O 0.75590(17) 0.20949(14) 0.32557(12) 0.0287(3) Uani 1 1 d .
N1 N 0.39356(16) 0.09445(14) 0.64699(12) 0.0169(3) Uani 1 1 d .
N2 N 0.18187(17) 0.14531(15) 0.53063(13) 0.0199(3) Uani 1 1 d .
N3 N 0.32710(16) 0.02669(14) 0.35897(12) 0.0163(3) Uani 1 1 d .
N4 N 0.44439(17) -0.09284(15) 0.17287(13) 0.0182(3) Uani 1 1 d .
H4 H 0.438(3) -0.114(2) 0.094(2) 0.028(5) Uiso 1 1 d .
C1 C 0.43179(19) 0.12220(16) 0.77336(14) 0.0165(3) Uani 1 1 d .
C2 C 0.3202(2) 0.19349(17) 0.85174(15) 0.0187(3) Uani 1 1 d .
C3 C 0.2101(2) 0.20621(17) 0.76242(15) 0.0191(3) Uani 1 1 d .
C4 C 0.25702(19) 0.14451(17) 0.63213(15) 0.0175(3) Uani 1 1 d .
C5 C 0.3094(2) 0.24184(18) 0.98452(16) 0.0226(3) Uani 1 1 d .
H5 H 0.3845 0.2330 1.0458 0.027 Uiso 1 1 calc R
C6 C 0.1832(2) 0.30380(19) 1.02331(17) 0.0256(4) Uani 1 1 d .
H6 H 0.1719 0.3381 1.1132 0.031 Uiso 1 1 calc R
C7 C 0.0734(2) 0.31658(19) 0.93355(18) 0.0262(4) Uani 1 1 d .
H7 H -0.0111 0.3596 0.9636 0.031 Uiso 1 1 calc R
C8 C 0.0842(2) 0.26763(19) 0.80040(17) 0.0237(3) Uani 1 1 d .
H8 H 0.0091 0.2760 0.7388 0.028 Uiso 1 1 calc R
C9 C 0.2124(2) 0.09654(17) 0.40265(15) 0.0178(3) Uani 1 1 d .
C10 C 0.1115(2) 0.12570(18) 0.32125(16) 0.0218(3) Uani 1 1 d .
H10 H 0.0342 0.1756 0.3556 0.026 Uiso 1 1 calc R
C11 C 0.1244(2) 0.08185(19) 0.19062(16) 0.0237(3) Uani 1 1 d .
H11 H 0.0570 0.1015 0.1341 0.028 Uiso 1 1 calc R
C12 C 0.2368(2) 0.00914(18) 0.14381(15) 0.0213(3) Uani 1 1 d .
H12 H 0.2477 -0.0235 0.0539 0.026 Uiso 1 1 calc R
C13 C 0.33474(19) -0.01584(16) 0.23079(15) 0.0168(3) Uani 1 1 d .
C14 C 0.7035(3) 0.3589(2) 0.6537(2) 0.0449(5) Uani 1 1 d .
H14A H 0.6005 0.3725 0.6194 0.067 Uiso 1 1 calc R
H14B H 0.8093 0.4357 0.6639 0.067 Uiso 1 1 calc R
H14C H 0.7006 0.3664 0.7416 0.067 Uiso 1 1 calc R
C15 C 0.6856(3) 0.4251(2) 0.3262(2) 0.0377(4) Uani 1 1 d .

loop_
_atom_site_aniso_label
_atom_site_aniso_U_11
_atom_site_aniso_U_22
_atom_site_aniso_U_33
_atom_site_aniso_U_23
_atom_site_aniso_U_13
_atom_site_aniso_U_12
Zn1 0.01910(14) 0.02097(14) 0.01361(13) 0.00900(10) 0.00658(9) 0.01102(10)
S1 0.02032(19) 0.0242(2) 0.01823(19) 0.01102(16) 0.00753(14) 0.00881(15)
F1 0.0644(9) 0.0660(9) 0.0726(10) 0.0291(8) 0.0428(8) 0.0471(8)
F2 0.0950(12) 0.0323(7) 0.0410(8) -0.0056(6) -0.0104(7) 0.0208(7)
F3 0.0918(11) 0.0382(7) 0.0651(9) 0.0318(7) 0.0089(8) 0.0301(7)
O1 0.0297(6) 0.0217(6) 0.0205(6) 0.0106(5) 0.0098(5) 0.0070(5)
O2 0.0317(6) 0.0316(7) 0.0177(6) 0.0099(5) 0.0039(5) 0.0123(5)
O3 0.0280(7) 0.0575(9) 0.0497(9) 0.0306(8) 0.0191(6) 0.0083(7)
O4 0.0347(7) 0.0341(7) 0.0229(6) 0.0169(5) 0.0074(5) 0.0159(6)
N1 0.0184(6) 0.0197(6) 0.0154(6) 0.0095(5) 0.0053(5) 0.0093(5)
N2 0.0217(6) 0.0243(7) 0.0183(6) 0.0118(5) 0.0075(5) 0.0121(5)
N3 0.0170(6) 0.0182(6) 0.0148(6) 0.0087(5) 0.0042(5) 0.0072(5)
N4 0.0211(6) 0.0243(7) 0.0123(6) 0.0100(5) 0.0060(5) 0.0108(5)
C1 0.0178(7) 0.0165(7) 0.0149(7) 0.0080(6) 0.0051(5) 0.0054(6)
C2 0.0193(7) 0.0193(7) 0.0186(7) 0.0095(6) 0.0073(6) 0.0079(6)
C3 0.0213(7) 0.0204(7) 0.0178(7) 0.0103(6) 0.0080(6) 0.0086(6)
C4 0.0175(7) 0.0190(7) 0.0184(7) 0.0097(6) 0.0071(6) 0.0087(6)
C5 0.0253(8) 0.0265(8) 0.0178(7) 0.0110(6) 0.0074(6) 0.0114(7)
C6 0.0311(9) 0.0271(8) 0.0187(7) 0.0098(7) 0.0128(7) 0.0116(7)
C7 0.0281(8) 0.0278(8) 0.0284(8) 0.0133(7) 0.0162(7) 0.0164(7)
C8 0.0249(8) 0.0285(8) 0.0254(8) 0.0154(7) 0.0113(6) 0.0153(7)
C9 0.0181(7) 0.0195(7) 0.0167(7) 0.0097(6) 0.0041(6) 0.0074(6)
C10 0.0226(8) 0.0261(8) 0.0214(8) 0.0131(6) 0.0059(6) 0.0136(6)
C11 0.0267(8) 0.0287(8) 0.0204(8) 0.0146(7) 0.0028(6) 0.0136(7)
C12 0.0253(8) 0.0261(8) 0.0153(7) 0.0116(6) 0.0049(6) 0.0115(6)
C13 0.0169(7) 0.0178(7) 0.0162(7) 0.0091(6) 0.0036(5) 0.0061(6)
C14 0.0555(13) 0.0217(9) 0.0446(12) 0.0077(9) 0.0264(10) 0.0076(9)
C15 0.0503(12) 0.0258(9) 0.0330(10) 0.0108(8) 0.0064(9) 0.0170(9)

loop_
_atom_type_symbol
_atom_type_description
_atom_type_number_in_cell
_atom_type_scat_dispersion_real
_atom_type_scat_dispersion_imag
_atom_type_scat_source
C C 30 0.0033 0.0016
; International Tables for Crystallography (1992). 
Vol. C, Tables 4.2.6.8 and 6.1.1.4
;
H H 24 0.0000 0.0000
; International Tables for Crystallography (1992). 
Vol. C, Tables 4.2.6.8 and 6.1.1.4
;
F F 6 0.0171 0.0103
; International Tables for Crystallography (1992). 
Vol. C, Tables 4.2.6.8 and 6.1.1.4
;
N N 8 0.0061 0.0033
; International Tables for Crystallography (1992). 
Vol. C, Tables 4.2.6.8 and 6.1.1.4
;
O O 8 0.0106 0.0060
; International Tables for Crystallography (1992). 
Vol. C, Tables 4.2.6.8 and 6.1.1.4
;
S S 2 0.1246 0.1234
; International Tables for Crystallography (1992). 
Vol. C, Tables 4.2.6.8 and 6.1.1.4
;
Zn Zn 1 0.2839 1.4301
; International Tables for Crystallography (1992). 
Vol. C, Tables 4.2.6.8 and 6.1.1.4
;

loop_
_geom_angle_atom_site_label_1
_geom_angle_atom_site_label_2
_geom_angle_atom_site_label_3
_geom_angle
_geom_angle_site_symmetry_1
_geom_angle_site_symmetry_3
N1 Zn1 N1 180.0 2_656 .
N1 Zn1 O1 91.62(5) . .
N1 Zn1 O1 88.38(5) . 2_656
O1 Zn1 O1 180.0 . 2_656
N1 Zn1 N3 91.10(5) . .
O1 Zn1 N3 90.61(5) . .
N1 Zn1 N3 88.90(5) . 2_656
O1 Zn1 N3 89.39(5) . 2_656
N3 Zn1 N3 180.0 . 2_656
O3 S1 O4 115.20(9) . .
O3 S1 O2 114.79(8) . .
O4 S1 O2 113.32(8) . .
O3 S1 C15 105.14(10) . .
O4 S1 C15 103.10(9) . .
O2 S1 C15 103.37(8) . .
C14 O1 Zn1 126.05(12) . .
C14 O1 H1 106.4(17) . .
Zn1 O1 H1 112.1(17) . .
C1 N1 C4 107.79(12) . .
C1 N1 Zn1 128.53(10) . .
C4 N1 Zn1 123.68(10) . .
C4 N2 C9 129.54(14) . .
C13 N3 C9 115.99(13) . .
C13 N3 Zn1 123.29(10) . .
C9 N3 Zn1 120.62(10) . .
C1 N4 C13 131.69(13) 2_656 .
C1 N4 H4 115.0(15) 2_656 .
C13 N4 H4 112.8(15) . .
N1 C1 N4 125.89(14) . 2_656
N1 C1 C2 111.68(13) . .
N4 C1 C2 122.43(13) 2_656 .
C3 C2 C5 121.48(14) . .
C3 C2 C1 105.39(13) . .
C5 C2 C1 133.13(15) . .
C8 C3 C2 121.98(14) . .
C8 C3 C4 130.97(15) . .
C2 C3 C4 107.05(13) . .
N2 C4 N1 130.12(14) . .
N2 C4 C3 121.76(14) . .
N1 C4 C3 108.10(13) . .
C2 C5 C6 116.79(15) . .
C2 C5 H5 121.6 . .
C6 C5 H5 121.6 . .
C7 C6 C5 121.54(15) . .
C7 C6 H6 119.2 . .
C5 C6 H6 119.2 . .
C6 C7 C8 121.51(15) . .
C6 C7 H7 119.2 . .
C8 C7 H7 119.2 . .
C3 C8 C7 116.69(15) . .
C3 C8 H8 121.7 . .
C7 C8 H8 121.7 . .
N3 C9 C10 122.59(14) . .
N3 C9 N2 124.73(13) . .
C10 C9 N2 112.68(13) . .
C11 C10 C9 119.75(14) . .
C11 C10 H10 120.1 . .
C9 C10 H10 120.1 . .
C12 C11 C10 118.64(15) . .
C12 C11 H11 120.7 . .
C10 C11 H11 120.7 . .
C11 C12 C13 118.71(14) . .
C11 C12 H12 120.6 . .
C13 C12 H12 120.6 . .
N3 C13 C12 124.30(14) . .
N3 C13 N4 121.27(13) . .
C12 C13 N4 114.42(13) . .
O1 C14 H14A 109.5 . .
O1 C14 H14B 109.5 . .
H14A C14 H14B 109.5 . .
O1 C14 H14C 109.5 . .
H14A C14 H14C 109.5 . .
H14B C14 H14C 109.5 . .
F2 C15 F1 107.79(19) . .
F2 C15 F3 108.77(17) . .
F1 C15 F3 107.29(18) . .
F2 C15 S1 111.06(15) . .
F1 C15 S1 110.83(14) . .
F3 C15 S1 110.97(15) . .

loop_
_geom_bond_atom_site_label_1
_geom_bond_atom_site_label_2
_geom_bond_distance
_geom_bond_site_symmetry_2
Zn1 N1 1.9696(12) .
Zn1 O1 2.2270(12) .
Zn1 N3 2.2306(12) .
S1 O3 1.4277(14) .
S1 O4 1.4392(13) .
S1 O2 1.4469(12) .
S1 C15 1.822(2) .
F1 C15 1.328(3) .
F2 C15 1.321(2) .
F3 C15 1.329(2) .
O1 C14 1.420(2) .
O1 H1 0.80(3) .
N1 C1 1.3281(19) .
N1 C4 1.4086(19) .
N2 C4 1.274(2) .
N2 C9 1.3938(19) .
N3 C13 1.3426(19) .
N3 C9 1.3657(19) .
N4 C1 1.331(2) 2_656
N4 C13 1.4101(19) .
N4 H4 0.82(2) .
C1 N4 1.331(2) 2_656
C1 C2 1.475(2) .
C2 C3 1.387(2) .
C2 C5 1.391(2) .
C3 C8 1.385(2) .
C3 C4 1.477(2) .
C5 C6 1.393(2) .
C5 H5 0.9500 .
C6 C7 1.390(3) .
C6 H6 0.9500 .
C7 C8 1.395(2) .
C7 H7 0.9500 .
C8 H8 0.9500 .
C9 C10 1.393(2) .
C10 C11 1.378(2) .
C10 H10 0.9500 .
C11 C12 1.374(2) .
C11 H11 0.9500 .
C12 C13 1.395(2) .
C12 H12 0.9500 .
C14 H14A 0.9800 .
C14 H14B 0.9800 .
C14 H14C 0.9800 .

loop_
_geom_hbond_atom_site_label_D
_geom_hbond_atom_site_label_H
_geom_hbond_atom_site_label_A
_geom_hbond_distance_DH
_geom_hbond_distance_HA
_geom_hbond_distance_DA
_geom_hbond_angle_DHA
_geom_hbond_site_symmetry_A
_geom_hbond_publ_flag
O1 H1 O4 0.80(3) 1.95(3) 2.7505(18) 171(2) . yes
N4 H4 O2 0.82(2) 2.13(2) 2.9469(18) 173(2) 2_655 yes

loop_
_geom_torsion_atom_site_label_1
_geom_torsion_atom_site_label_2
_geom_torsion_atom_site_label_3
_geom_torsion_atom_site_label_4
_geom_torsion
_geom_torsion_site_symmetry_1
_geom_torsion_site_symmetry_4
N1 Zn1 O1 C14 167.69(17) 2_656 .
N1 Zn1 O1 C14 -12.31(17) . .
N3 Zn1 O1 C14 78.81(16) . .
N3 Zn1 O1 C14 -101.19(16) 2_656 .
O1 Zn1 N1 C1 -88.54(13) . .
O1 Zn1 N1 C1 91.46(13) 2_656 .
N3 Zn1 N1 C1 -179.18(13) . .
O1 Zn1 N1 C4 91.88(12) . .
O1 Zn1 N1 C4 -88.12(12) 2_656 .
N3 Zn1 N1 C4 1.24(12) . .
N3 Zn1 N1 C4 -178.76(12) 2_656 .
N1 Zn1 N3 C13 -1.40(12) 2_656 .
N1 Zn1 N3 C13 178.60(12) . .
O1 Zn1 N3 C13 86.97(12) . .
O1 Zn1 N3 C13 -93.03(12) 2_656 .
N1 Zn1 N3 C9 -177.57(12) 2_656 .
N1 Zn1 N3 C9 2.43(12) . .
O1 Zn1 N3 C9 -89.20(11) . .
O1 Zn1 N3 C9 90.80(11) 2_656 .
C4 N1 C1 N4 -179.04(14) . 2_656
Zn1 N1 C1 N4 1.3(2) . 2_656
C4 N1 C1 C2 0.19(17) . .
Zn1 N1 C1 C2 -179.44(10) . .
N1 C1 C2 C3 0.29(18) . .
N4 C1 C2 C3 179.56(14) 2_656 .
N1 C1 C2 C5 179.47(17) . .
N4 C1 C2 C5 -1.3(3) 2_656 .
C5 C2 C3 C8 0.1(3) . .
C1 C2 C3 C8 179.39(15) . .
C5 C2 C3 C4 -179.92(15) . .
C1 C2 C3 C4 -0.62(16) . .
C9 N2 C4 N1 0.0(3) . .
C9 N2 C4 C3 177.92(15) . .
C1 N1 C4 N2 177.58(16) . .
Zn1 N1 C4 N2 -2.8(2) . .
C1 N1 C4 C3 -0.58(17) . .
Zn1 N1 C4 C3 179.08(10) . .
C8 C3 C4 N2 2.4(3) . .
C2 C3 C4 N2 -177.58(15) . .
C8 C3 C4 N1 -179.26(17) . .
C2 C3 C4 N1 0.76(17) . .
C3 C2 C5 C6 -0.1(2) . .
C1 C2 C5 C6 -179.21(16) . .
C2 C5 C6 C7 0.0(3) . .
C5 C6 C7 C8 0.1(3) . .
C2 C3 C8 C7 0.1(2) . .
C4 C3 C8 C7 -179.91(16) . .
C6 C7 C8 C3 -0.2(3) . .
C13 N3 C9 C10 -1.4(2) . .
Zn1 N3 C9 C10 175.00(12) . .
C13 N3 C9 N2 178.14(14) . .
Zn1 N3 C9 N2 -5.4(2) . .
C4 N2 C9 N3 4.8(3) . .
C4 N2 C9 C10 -175.62(16) . .
N3 C9 C10 C11 0.8(2) . .
N2 C9 C10 C11 -178.87(15) . .
C9 C10 C11 C12 0.4(3) . .
C10 C11 C12 C13 -0.7(2) . .
C9 N3 C13 C12 1.1(2) . .
Zn1 N3 C13 C12 -175.24(12) . .
C9 N3 C13 N4 -178.12(13) . .
Zn1 N3 C13 N4 5.6(2) . .
C11 C12 C13 N3 0.0(2) . .
C11 C12 C13 N4 179.22(15) . .
C1 N4 C13 N3 -9.1(3) 2_656 .
C1 N4 C13 C12 171.63(16) 2_656 .
O3 S1 C15 F2 -59.46(18) . .
O4 S1 C15 F2 61.59(18) . .
O2 S1 C15 F2 179.82(15) . .
O3 S1 C15 F1 -179.25(14) . .
O4 S1 C15 F1 -58.19(16) . .
O2 S1 C15 F1 60.04(16) . .
O3 S1 C15 F3 61.65(17) . .
O4 S1 C15 F3 -177.29(15) . .
O2 S1 C15 F3 -59.06(17) . .
